data_7705395
loop_
_publ_author_name
'Kunert, R.'
'Philouze, C.'
'Berthiol, F.'
'Jarjayes, O.'
'Storr, T.'
'Thomas, F.'

_publ_section_title
;
 Distorted copper(ii) radicals with sterically hindered salens: electronic
 structure and aerobic oxidation of alcohols.
;
_journal_issue 37
_journal_name_full 'Dalton transactions (Cambridge, England : 2003)'
_journal_page_first 12990
_journal_page_last 13002
_journal_paper_doi 10.1039/d0dt02524k
_journal_volume 49
_journal_year 2020
_chemical_formula_moiety 'C19 H29 Cu0.5 N O'
_chemical_formula_sum 'C19 H29 Cu0.5 N O'
_chemical_formula_weight 319.20
_space_group_crystal_system monoclinic
_space_group_IT_number 15
_space_group_name_Hall '-C 2yc'
_space_group_name_H-M_alt 'C 1 2/c 1'
_atom_sites_solution_hydrogens geom
_audit_creation_date 2020-07-06
_audit_creation_method
;
Olex2 1.2
(compiled 2014.07.22 svn.r2960 for OlexSys, GUI svn.r4862)
;
_audit_update_record
;
2020-07-07 deposited with the CCDC.	2020-09-03 downloaded from the CCDC.
;
_cell_angle_alpha 90
_cell_angle_beta 101.07(3)
_cell_angle_gamma 90
_cell_formula_units_Z 8
_cell_length_a 17.661(4)
_cell_length_b 16.537(3)
_cell_length_c 13.206(3)
_cell_measurement_reflns_used 22919
_cell_measurement_temperature 200
_cell_measurement_theta_max 29.998
_cell_measurement_theta_min 2.463
_cell_volume 3785.2(14)
_computing_cell_refinement EvalCCD
_computing_data_collection Collect
_computing_data_reduction EvalCCD
_computing_molecular_graphics 'Olex2 (Dolomanov et al., 2009)'
_computing_publication_material 'Olex2 (Dolomanov et al., 2009)'
_computing_structure_refinement 'SHELXL-2014/7 (Sheldrick, 2014)'
_diffrn_ambient_temperature 200
_diffrn_detector 'CCD area detector'
_diffrn_detector_type 'APEX II'
_diffrn_measured_fraction_theta_full 0.998
_diffrn_measured_fraction_theta_max 0.995
_diffrn_measurement_device '\k-geometry 4 circles diffractometer'
_diffrn_measurement_device_type 'Bruker-AXS-enraf-nonius KappaAPEXII'
_diffrn_measurement_method 'Phi and omega scans'
_diffrn_radiation_collimation 'Montel optic'
_diffrn_radiation_detector CCD
_diffrn_radiation_monochromator 'Multilayer mirrors'
_diffrn_radiation_probe x-ray
_diffrn_radiation_type MoK\a
_diffrn_radiation_wavelength 0.71073
_diffrn_reflns_av_R_equivalents 0.0397
_diffrn_reflns_av_unetI/netI 0.0334
_diffrn_reflns_Laue_measured_fraction_full 0.998
_diffrn_reflns_Laue_measured_fraction_max 0.995
_diffrn_reflns_limit_h_max 24
_diffrn_reflns_limit_h_min -24
_diffrn_reflns_limit_k_max 23
_diffrn_reflns_limit_k_min -21
_diffrn_reflns_limit_l_max 18
_diffrn_reflns_limit_l_min -18
_diffrn_reflns_number 22919
_diffrn_reflns_point_group_measured_fraction_full 0.998
_diffrn_reflns_point_group_measured_fraction_max 0.995
_diffrn_reflns_theta_full 25.242
_diffrn_reflns_theta_max 29.998
_diffrn_reflns_theta_min 2.463
_diffrn_source 'Incoatec ISG250'
_diffrn_source_target Mo
_diffrn_source_type 'Microfocus sealed tube'
_exptl_absorpt_coefficient_mu 0.608
_exptl_absorpt_correction_T_max 1
_exptl_absorpt_correction_T_min 0.801095
_exptl_absorpt_correction_type multi-scan
_exptl_absorpt_process_details
;
SADABS-2004/1 (Bruker,2004) was used for absorption correction.
R(int) was 0.1484 before and 0.0369 after correction.
The Ratio of minimum to maximum transmission is 0.8011.
The \l/2 correction factor is 0.0015.
;
_exptl_crystal_colour orange
_exptl_crystal_colour_primary orange
_exptl_crystal_density_diffrn 1.120
_exptl_crystal_description block
_exptl_crystal_F_000 1380
_exptl_crystal_size_max 0.42
_exptl_crystal_size_mid 0.3
_exptl_crystal_size_min 0.26
_refine_diff_density_max 0.327
_refine_diff_density_min -0.411
_refine_diff_density_rms 0.061
_refine_ls_extinction_method none
_refine_ls_goodness_of_fit_ref 1.151
_refine_ls_hydrogen_treatment constr
_refine_ls_matrix_type full
_refine_ls_number_parameters 234
_refine_ls_number_reflns 5485
_refine_ls_number_restraints 1
_refine_ls_restrained_S_all 1.155
_refine_ls_R_factor_all 0.0545
_refine_ls_R_factor_gt 0.0372
_refine_ls_shift/su_max 0.001
_refine_ls_shift/su_mean 0.000
_refine_ls_structure_factor_coef Fsqd
_refine_ls_weighting_details 'w=1/[\s^2^(Fo^2^)+(0.0271P)^2^+3.3252P] where P=(Fo^2^+2Fc^2^)/3'
_refine_ls_weighting_scheme calc
_refine_ls_wR_factor_gt 0.0814
_refine_ls_wR_factor_ref 0.0922
_reflns_Friedel_coverage 0.000
_reflns_number_gt 4467
_reflns_number_total 5485
_reflns_threshold_expression 'I > 2\s(I)'
_cod_data_source_file d0dt02524k2.cif
_cod_data_source_block sad_CCDC5
_cod_depositor_comments 'Adding full bibliography for 7705390--7705397.cif.'
_cod_original_formula_sum 'C19 H29 Cu0.50 N O'
_cod_database_code 7705395
_shelx_space_group_comment
;
The symmetry employed for this shelxl refinement is uniquely defined
by the following loop, which should always be used as a source of
symmetry information in preference to the above space-group names.
They are only intended as comments.
;
_olex2_refinement_description
;
1. Fixed Uiso
 At 1.2 times of:
  All C(H) groups, All C(H,H) groups
 At 1.5 times of:
  All C(H,H,H) groups
2. Restrained distances
 C13A-C12
 1.5 with sigma of 0.02
3. Others
 Sof(C14B)=Sof(H14D)=Sof(H14E)=Sof(H14F)=Sof(C15B)=Sof(H15D)=Sof(H15E)=
 Sof(H15F)=Sof(C13B)=Sof(H13D)=Sof(H13E)=Sof(H13F)=1-FVAR(1)
 Sof(C13A)=Sof(H13A)=Sof(H13B)=Sof(H13C)=Sof(C14A)=Sof(H14A)=Sof(H14B)=
 Sof(H14C)=Sof(C15A)=Sof(H15A)=Sof(H15B)=Sof(H15C)=FVAR(1)
4.a Secondary CH2 refined with riding coordinates:
 C19(H19A,H19B)
4.b Aromatic/amide H refined with riding coordinates:
 C7(H7), C5(H5), C3(H3)
4.c Idealised Me refined as rotating group:
 C18(H18A,H18B,H18C), C9(H9A,H9B,H9C), C17(H17A,H17B,H17C), C11(H11A,H11B,
 H11C), C10(H10A,H10B,H10C), C13A(H13A,H13B,H13C), C14A(H14A,H14B,H14C),
 C15A(H15A,H15B,H15C), C14B(H14D,H14E,H14F), C15B(H15D,H15E,H15F), C13B(H13D,
 H13E,H13F)
;
_shelx_shelxl_version_number 2014/7
_olex2_submission_special_instructions 'No special instructions were received'

loop_
_space_group_symop_operation_xyz
'x, y, z'
'-x, y, -z+1/2'
'x+1/2, y+1/2, z'
'-x+1/2, y+1/2, -z+1/2'
'-x, -y, -z'
'x, -y, z-1/2'
'-x+1/2, -y+1/2, -z'
'x+1/2, -y+1/2, z-1/2'

loop_
_atom_site_label
_atom_site_type_symbol
_atom_site_fract_x
_atom_site_fract_y
_atom_site_fract_z
_atom_site_U_iso_or_equiv
_atom_site_adp_type
_atom_site_occupancy
_atom_site_site_symmetry_order
_atom_site_calc_flag
_atom_site_refinement_flags_posn
_atom_site_refinement_flags_adp
_atom_site_refinement_flags_occupancy
_atom_site_disorder_assembly
_atom_site_disorder_group
Cu1 Cu 0.5000 0.50266(2) 0.2500 0.02083(7) Uani 1 2 d S T P . .
O1 O 0.42493(6) 0.58246(6) 0.26115(9) 0.0273(2) Uani 1 1 d . . . . .
N1 N 0.46809(7) 0.42791(7) 0.34889(9) 0.0207(2) Uani 1 1 d . . . . .
C1 C 0.36270(8) 0.57332(8) 0.29895(11) 0.0224(3) Uani 1 1 d . . . . .
C16 C 0.51390(8) 0.35291(9) 0.38217(11) 0.0238(3) Uani 1 1 d . . . . .
C2 C 0.35046(8) 0.50474(8) 0.35803(11) 0.0227(3) Uani 1 1 d . . . . .
C8 C 0.31321(9) 0.70943(9) 0.21676(12) 0.0281(3) Uani 1 1 d . . . . .
C7 C 0.40513(8) 0.43971(8) 0.38251(11) 0.0228(3) Uani 1 1 d . . . . .
H7 H 0.3933 0.4004 0.4295 0.027 Uiso 1 1 calc R . . . .
C6 C 0.30389(9) 0.63477(9) 0.28255(11) 0.0247(3) Uani 1 1 d . . . . .
C4 C 0.22685(10) 0.55575(10) 0.38531(14) 0.0330(4) Uani 1 1 d . . . . .
C19 C 0.48695(9) 0.28606(9) 0.30175(11) 0.0251(3) Uani 1 1 d . . . . .
H19A H 0.5028 0.2336 0.3354 0.030 Uiso 1 1 calc R . . . .
H19B H 0.4298 0.2868 0.2869 0.030 Uiso 1 1 calc R . . . .
C5 C 0.23950(9) 0.62349(10) 0.32571(13) 0.0310(3) Uani 1 1 d . . . . .
H5 H 0.2009 0.6643 0.3145 0.037 Uiso 1 1 calc R . . . .
C3 C 0.28309(9) 0.49786(9) 0.40023(13) 0.0282(3) Uani 1 1 d . . . . .
H3 H 0.2767 0.4515 0.4403 0.034 Uiso 1 1 calc R . . . .
C18 C 0.59940(9) 0.37337(11) 0.39270(12) 0.0313(3) Uani 1 1 d . . . . .
H18A H 0.6088 0.3953 0.3273 0.047 Uiso 1 1 calc GR . . . .
H18B H 0.6303 0.3243 0.4101 0.047 Uiso 1 1 calc GR . . . .
H18C H 0.6140 0.4136 0.4474 0.047 Uiso 1 1 calc GR . . . .
C9 C 0.31904(12) 0.68276(13) 0.10731(13) 0.0415(4) Uani 1 1 d . . . . .
H9A H 0.3635 0.6467 0.1104 0.062 Uiso 1 1 calc GR . . . .
H9B H 0.3256 0.7304 0.0657 0.062 Uiso 1 1 calc GR . . . .
H9C H 0.2718 0.6541 0.0758 0.062 Uiso 1 1 calc GR . . . .
C12 C 0.15359(12) 0.54851(12) 0.4309(2) 0.0531(6) Uani 1 1 d D . . . .
C17 C 0.50125(11) 0.32148(12) 0.48699(12) 0.0369(4) Uani 1 1 d . . . . .
H17A H 0.5072 0.3661 0.5367 0.055 Uiso 1 1 calc GR . . . .
H17B H 0.5393 0.2793 0.5118 0.055 Uiso 1 1 calc GR . . . .
H17C H 0.4491 0.2990 0.4794 0.055 Uiso 1 1 calc GR . . . .
C11 C 0.38553(11) 0.75725(10) 0.26446(15) 0.0401(4) Uani 1 1 d . . . . .
H11A H 0.3809 0.7759 0.3334 0.060 Uiso 1 1 calc GR . . . .
H11B H 0.3910 0.8040 0.2208 0.060 Uiso 1 1 calc GR . . . .
H11C H 0.4310 0.7224 0.2697 0.060 Uiso 1 1 calc GR . . . .
C10 C 0.24393(12) 0.76705(12) 0.20643(16) 0.0442(5) Uani 1 1 d . . . . .
H10A H 0.1969 0.7385 0.1736 0.066 Uiso 1 1 calc GR . . . .
H10B H 0.2523 0.8136 0.1640 0.066 Uiso 1 1 calc GR . . . .
H10C H 0.2384 0.7857 0.2750 0.066 Uiso 1 1 calc GR . . . .
C13A C 0.08195(19) 0.5513(3) 0.3331(4) 0.0766(14) Uani 0.703(5) 1 d D . . A 1
H13A H 0.0849 0.6010 0.2936 0.115 Uiso 0.703(5) 1 calc GR . . A 1
H13B H 0.0331 0.5502 0.3580 0.115 Uiso 0.703(5) 1 calc GR . . A 1
H13C H 0.0846 0.5043 0.2887 0.115 Uiso 0.703(5) 1 calc GR . . A 1
C14A C 0.1447(3) 0.6225(2) 0.4925(4) 0.0704(13) Uani 0.703(5) 1 d . . . A 1
H14A H 0.1877 0.6258 0.5516 0.106 Uiso 0.703(5) 1 calc GR . . A 1
H14B H 0.0959 0.6197 0.5173 0.106 Uiso 0.703(5) 1 calc GR . . A 1
H14C H 0.1448 0.6705 0.4491 0.106 Uiso 0.703(5) 1 calc GR . . A 1
C15A C 0.1471(3) 0.4722(3) 0.4848(5) 0.0752(16) Uani 0.703(5) 1 d . . . A 1
H15A H 0.1513 0.4268 0.4384 0.113 Uiso 0.703(5) 1 calc GR . . A 1
H15B H 0.0970 0.4699 0.5063 0.113 Uiso 0.703(5) 1 calc GR . . A 1
H15C H 0.1886 0.4687 0.5457 0.113 Uiso 0.703(5) 1 calc GR . . A 1
C14B C 0.1032(6) 0.6135(5) 0.4221(10) 0.062(3) Uani 0.297(5) 1 d . . . A 2
H14D H 0.1312 0.6621 0.4506 0.092 Uiso 0.297(5) 1 calc GR . . A 2
H14E H 0.0620 0.6019 0.4603 0.092 Uiso 0.297(5) 1 calc GR . . A 2
H14F H 0.0806 0.6225 0.3492 0.092 Uiso 0.297(5) 1 calc GR . . A 2
C15B C 0.1188(5) 0.4671(6) 0.4155(11) 0.061(3) Uani 0.297(5) 1 d . . . A 2
H15D H 0.1029 0.4564 0.3415 0.092 Uiso 0.297(5) 1 calc GR . . A 2
H15E H 0.0737 0.4644 0.4485 0.092 Uiso 0.297(5) 1 calc GR . . A 2
H15F H 0.1568 0.4266 0.4464 0.092 Uiso 0.297(5) 1 calc GR . . A 2
C13B C 0.1886(5) 0.5443(6) 0.5668(6) 0.059(2) Uani 0.297(5) 1 d . . . A 2
H13D H 0.2245 0.4989 0.5829 0.088 Uiso 0.297(5) 1 calc GR . . A 2
H13E H 0.1452 0.5368 0.6022 0.088 Uiso 0.297(5) 1 calc GR . . A 2
H13F H 0.2154 0.5949 0.5899 0.088 Uiso 0.297(5) 1 calc GR . . A 2

loop_
_atom_site_aniso_label
_atom_site_aniso_U_11
_atom_site_aniso_U_22
_atom_site_aniso_U_33
_atom_site_aniso_U_23
_atom_site_aniso_U_13
_atom_site_aniso_U_12
Cu1 0.01892(12) 0.01872(12) 0.02706(12) 0.000 0.00997(9) 0.000
O1 0.0234(5) 0.0225(5) 0.0393(6) 0.0051(4) 0.0142(4) 0.0043(4)
N1 0.0201(6) 0.0211(5) 0.0214(5) 0.0004(4) 0.0052(4) 0.0027(4)
C1 0.0202(7) 0.0216(6) 0.0267(7) -0.0022(5) 0.0080(5) 0.0018(5)
C16 0.0226(7) 0.0258(7) 0.0229(6) 0.0041(5) 0.0043(5) 0.0070(5)
C2 0.0209(6) 0.0204(6) 0.0288(6) -0.0018(6) 0.0099(5) 0.0018(5)
C8 0.0299(8) 0.0265(7) 0.0285(7) 0.0039(6) 0.0073(6) 0.0090(6)
C7 0.0246(7) 0.0212(6) 0.0242(6) 0.0007(5) 0.0090(5) 0.0014(5)
C6 0.0237(7) 0.0227(7) 0.0287(7) -0.0016(5) 0.0072(5) 0.0045(5)
C4 0.0263(8) 0.0279(7) 0.0497(9) -0.0041(7) 0.0199(7) 0.0016(6)
C19 0.0263(7) 0.0203(6) 0.0300(7) 0.0040(5) 0.0083(6) 0.0023(5)
C5 0.0257(8) 0.0270(7) 0.0426(9) -0.0008(7) 0.0121(6) 0.0090(6)
C3 0.0275(7) 0.0230(7) 0.0387(8) -0.0009(6) 0.0174(6) 0.0016(6)
C18 0.0223(7) 0.0405(9) 0.0289(7) -0.0021(7) -0.0004(6) 0.0064(6)
C9 0.0488(11) 0.0485(10) 0.0281(8) 0.0036(7) 0.0095(7) 0.0111(9)
C12 0.0404(11) 0.0380(10) 0.0932(17) -0.0030(10) 0.0440(11) 0.0039(8)
C17 0.0403(9) 0.0447(10) 0.0271(8) 0.0124(7) 0.0100(7) 0.0158(8)
C11 0.0449(10) 0.0249(8) 0.0480(10) 0.0082(7) 0.0027(8) 0.0003(7)
C10 0.0442(11) 0.0398(10) 0.0516(11) 0.0150(8) 0.0170(9) 0.0216(8)
C13A 0.0319(17) 0.091(3) 0.113(3) 0.003(3) 0.0285(19) -0.0023(17)
C14A 0.072(3) 0.062(2) 0.096(3) -0.012(2) 0.064(3) 0.009(2)
C15A 0.063(3) 0.059(2) 0.124(4) 0.019(3) 0.069(3) 0.008(2)
C14B 0.048(5) 0.046(4) 0.105(8) 0.012(5) 0.050(5) 0.012(4)
C15B 0.034(4) 0.046(4) 0.112(9) -0.008(6) 0.037(5) -0.011(3)
C13B 0.052(4) 0.083(6) 0.052(4) 0.002(4) 0.037(4) 0.010(4)

loop_
_atom_type_symbol
_atom_type_description
_atom_type_scat_dispersion_real
_atom_type_scat_dispersion_imag
_atom_type_scat_source
C C 0.0033 0.0016 'International Tables Vol C Tables 4.2.6.8 and 6.1.1.4'
H H 0.0000 0.0000 'International Tables Vol C Tables 4.2.6.8 and 6.1.1.4'
Cu Cu 0.3201 1.2651 'International Tables Vol C Tables 4.2.6.8 and 6.1.1.4'
N N 0.0061 0.0033 'International Tables Vol C Tables 4.2.6.8 and 6.1.1.4'
O O 0.0106 0.0060 'International Tables Vol C Tables 4.2.6.8 and 6.1.1.4'

loop_
_geom_angle_atom_site_label_1
_geom_angle_atom_site_label_2
_geom_angle_atom_site_label_3
_geom_angle
_geom_angle_site_symmetry_1
_geom_angle_site_symmetry_3
_geom_angle_publ_flag
O1 Cu1 O1 91.80(7) . 2_655 ?
O1 Cu1 N1 95.31(5) . . ?
O1 Cu1 N1 141.83(5) . 2_655 ?
O1 Cu1 N1 141.83(5) 2_655 . ?
O1 Cu1 N1 95.31(5) 2_655 2_655 ?
N1 Cu1 N1 101.70(7) 2_655 . ?
C1 O1 Cu1 127.16(9) . . ?
C16 N1 Cu1 120.63(9) . . ?
C7 N1 Cu1 120.80(10) . . ?
C7 N1 C16 118.47(12) . . ?
O1 C1 C2 122.28(13) . . ?
O1 C1 C6 119.92(13) . . ?
C2 C1 C6 117.78(13) . . ?
N1 C16 C19 108.24(11) . . ?
N1 C16 C18 108.16(12) . . ?
N1 C16 C17 112.37(12) . . ?
C18 C16 C19 112.97(12) . . ?
C18 C16 C17 107.80(13) . . ?
C17 C16 C19 107.40(13) . . ?
C1 C2 C7 123.71(13) . . ?
C3 C2 C1 120.74(13) . . ?
C3 C2 C7 115.52(13) . . ?
C9 C8 C6 109.61(14) . . ?
C9 C8 C10 106.93(14) . . ?
C11 C8 C6 110.72(13) . . ?
C11 C8 C9 109.55(15) . . ?
C11 C8 C10 107.67(15) . . ?
C10 C8 C6 112.25(14) . . ?
N1 C7 C2 128.42(13) . . ?
N1 C7 H7 115.8 . . ?
C2 C7 H7 115.8 . . ?
C1 C6 C8 119.99(13) . . ?
C5 C6 C1 118.09(14) . . ?
C5 C6 C8 121.92(13) . . ?
C5 C4 C12 121.12(15) . . ?
C3 C4 C5 116.62(14) . . ?
C3 C4 C12 122.26(16) . . ?
C16 C19 H19A 107.1 . . ?
C16 C19 H19B 107.1 . . ?
C19 C19 C16 120.71(11) 2_655 . ?
C19 C19 H19A 107.1 2_655 . ?
C19 C19 H19B 107.1 2_655 . ?
H19A C19 H19B 106.8 . . ?
C6 C5 C4 124.69(14) . . ?
C6 C5 H5 117.7 . . ?
C4 C5 H5 117.7 . . ?
C2 C3 H3 119.0 . . ?
C4 C3 C2 122.07(15) . . ?
C4 C3 H3 119.0 . . ?
C16 C18 H18A 109.5 . . ?
C16 C18 H18B 109.5 . . ?
C16 C18 H18C 109.5 . . ?
H18A C18 H18B 109.5 . . ?
H18A C18 H18C 109.5 . . ?
H18B C18 H18C 109.5 . . ?
C8 C9 H9A 109.5 . . ?
C8 C9 H9B 109.5 . . ?
C8 C9 H9C 109.5 . . ?
H9A C9 H9B 109.5 . . ?
H9A C9 H9C 109.5 . . ?
H9B C9 H9C 109.5 . . ?
C4 C12 C13A 105.8(2) . . ?
C4 C12 C13B 104.0(3) . . ?
C14A C12 C4 109.5(2) . . ?
C14A C12 C13A 105.2(3) . . ?
C15A C12 C4 114.1(2) . . ?
C15A C12 C13A 106.8(3) . . ?
C15A C12 C14A 114.5(3) . . ?
C14B C12 C4 118.9(4) . . ?
C14B C12 C15B 116.8(6) . . ?
C14B C12 C13B 102.0(6) . . ?
C15B C12 C4 112.1(4) . . ?
C15B C12 C13B 99.1(7) . . ?
C16 C17 H17A 109.5 . . ?
C16 C17 H17B 109.5 . . ?
C16 C17 H17C 109.5 . . ?
H17A C17 H17B 109.5 . . ?
H17A C17 H17C 109.5 . . ?
H17B C17 H17C 109.5 . . ?
C8 C11 H11A 109.5 . . ?
C8 C11 H11B 109.5 . . ?
C8 C11 H11C 109.5 . . ?
H11A C11 H11B 109.5 . . ?
H11A C11 H11C 109.5 . . ?
H11B C11 H11C 109.5 . . ?
C8 C10 H10A 109.5 . . ?
C8 C10 H10B 109.5 . . ?
C8 C10 H10C 109.5 . . ?
H10A C10 H10B 109.5 . . ?
H10A C10 H10C 109.5 . . ?
H10B C10 H10C 109.5 . . ?
C12 C13A H13A 109.5 . . ?
C12 C13A H13B 109.5 . . ?
C12 C13A H13C 109.5 . . ?
H13A C13A H13B 109.5 . . ?
H13A C13A H13C 109.5 . . ?
H13B C13A H13C 109.5 . . ?
C12 C14A H14A 109.5 . . ?
C12 C14A H14B 109.5 . . ?
C12 C14A H14C 109.5 . . ?
H14A C14A H14B 109.5 . . ?
H14A C14A H14C 109.5 . . ?
H14B C14A H14C 109.5 . . ?
C12 C15A H15A 109.5 . . ?
C12 C15A H15B 109.5 . . ?
C12 C15A H15C 109.5 . . ?
H15A C15A H15B 109.5 . . ?
H15A C15A H15C 109.5 . . ?
H15B C15A H15C 109.5 . . ?
C12 C14B H14D 109.5 . . ?
C12 C14B H14E 109.5 . . ?
C12 C14B H14F 109.5 . . ?
H14D C14B H14E 109.5 . . ?
H14D C14B H14F 109.5 . . ?
H14E C14B H14F 109.5 . . ?
C12 C15B H15D 109.5 . . ?
C12 C15B H15E 109.5 . . ?
C12 C15B H15F 109.5 . . ?
H15D C15B H15E 109.5 . . ?
H15D C15B H15F 109.5 . . ?
H15E C15B H15F 109.5 . . ?
C12 C13B H13D 109.5 . . ?
C12 C13B H13E 109.5 . . ?
C12 C13B H13F 109.5 . . ?
H13D C13B H13E 109.5 . . ?
H13D C13B H13F 109.5 . . ?
H13E C13B H13F 109.5 . . ?

loop_
_geom_bond_atom_site_label_1
_geom_bond_atom_site_label_2
_geom_bond_distance
_geom_bond_site_symmetry_2
_geom_bond_publ_flag
Cu1 O1 1.8963(11) . ?
Cu1 O1 1.8963(11) 2_655 ?
Cu1 N1 1.9579(12) 2_655 ?
Cu1 N1 1.9579(12) . ?
O1 C1 1.3004(17) . ?
N1 C16 1.5000(18) . ?
N1 C7 1.2889(18) . ?
C1 C2 1.416(2) . ?
C1 C6 1.439(2) . ?
C16 C19 1.544(2) . ?
C16 C18 1.528(2) . ?
C16 C17 1.535(2) . ?
C2 C7 1.440(2) . ?
C2 C3 1.4121(19) . ?
C8 C6 1.537(2) . ?
C8 C9 1.533(2) . ?
C8 C11 1.531(3) . ?
C8 C10 1.536(2) . ?
C7 H7 0.9500 . ?
C6 C5 1.379(2) . ?
C4 C5 1.411(2) . ?
C4 C3 1.366(2) . ?
C4 C12 1.533(2) . ?
C19 C19 1.524(3) 2_655 ?
C19 H19A 0.9900 . ?
C19 H19B 0.9900 . ?
C5 H5 0.9500 . ?
C3 H3 0.9500 . ?
C18 H18A 0.9800 . ?
C18 H18B 0.9800 . ?
C18 H18C 0.9800 . ?
C9 H9A 0.9800 . ?
C9 H9B 0.9800 . ?
C9 H9C 0.9800 . ?
C12 C13A 1.626(5) . ?
C12 C14A 1.494(4) . ?
C12 C15A 1.465(5) . ?
C12 C14B 1.387(8) . ?
C12 C15B 1.477(9) . ?
C12 C13B 1.783(8) . ?
C17 H17A 0.9800 . ?
C17 H17B 0.9800 . ?
C17 H17C 0.9800 . ?
C11 H11A 0.9800 . ?
C11 H11B 0.9800 . ?
C11 H11C 0.9800 . ?
C10 H10A 0.9800 . ?
C10 H10B 0.9800 . ?
C10 H10C 0.9800 . ?
C13A H13A 0.9800 . ?
C13A H13B 0.9800 . ?
C13A H13C 0.9800 . ?
C14A H14A 0.9800 . ?
C14A H14B 0.9800 . ?
C14A H14C 0.9800 . ?
C15A H15A 0.9800 . ?
C15A H15B 0.9800 . ?
C15A H15C 0.9800 . ?
C14B H14D 0.9800 . ?
C14B H14E 0.9800 . ?
C14B H14F 0.9800 . ?
C15B H15D 0.9800 . ?
C15B H15E 0.9800 . ?
C15B H15F 0.9800 . ?
C13B H13D 0.9800 . ?
C13B H13E 0.9800 . ?
C13B H13F 0.9800 . ?
